data_7111542
loop_
_publ_author_name
'Meyer, Nils'
'Jenter, Jelena'
'Roesky, Peter W.'
'Eickerling, Georg'
'Scherer, Wolfgang'

_publ_section_title
;
 Unusual reactivity of lanthanide borohydride complexes leading to a
 borane complex
;
_journal_issue 31
_journal_name_full 'Chemical Communications'
_journal_page_first 4693
_journal_page_last 4695
_journal_paper_doi 10.1039/b907193h
_journal_year 2009
_chemical_formula_moiety 'C 38 H 62 N 3 O 2 B 2 LA 1'
_chemical_formula_sum 'C38 H62 B2 La N3 O2'
_chemical_formula_weight 753.44
_chemical_name_systematic
;
?
;
_space_group_IT_number 61
_symmetry_cell_setting orthorhombic
_symmetry_Int_Tables_number 61
_symmetry_space_group_name_Hall '-P 2ac 2ab'
_symmetry_space_group_name_H-M 'P b c a'
_atom_sites_solution_hydrogens geom
_atom_sites_solution_primary direct
_atom_sites_solution_secondary difmap
_audit_creation_method SHELXL-97
_cell_angle_alpha 90.00
_cell_angle_beta 90.00
_cell_angle_gamma 90.00
_cell_formula_units_Z 8
_cell_length_a 16.0927(8)
_cell_length_b 25.1371(17)
_cell_length_c 19.9083(10)
_cell_measurement_temperature 200(2)
_cell_volume 8053.4(8)
_computing_cell_refinement 'STOE X-AREA, PLATON (A.L.Spek, 2005)'
_computing_data_collection 'STOE X-AREA'
_computing_data_reduction 'STOE X-RED, PLATON (A.L.Spek, 2005)'
_computing_molecular_graphics 'Diamond 2.1e'
_computing_publication_material 'X-STEP32, Microsoft Word'
_computing_structure_refinement 'SHELXL-97 (Sheldrick, 1997)'
_computing_structure_solution 'SHELXS-97 (Sheldrick, 1997)'
_diffrn_ambient_temperature 200(2)
_diffrn_detector_area_resol_mean 6.67
_diffrn_measured_fraction_theta_full 0.999
_diffrn_measured_fraction_theta_max 0.999
_diffrn_measurement_device_type 'STOE IPDS 2T'
_diffrn_measurement_method 'rotation method'
_diffrn_radiation_monochromator graphite
_diffrn_radiation_source 'fine-focus sealed tube'
_diffrn_radiation_type MoK\a
_diffrn_radiation_wavelength 0.71073
_diffrn_reflns_av_R_equivalents 0.0573
_diffrn_reflns_av_sigmaI/netI 0.0581
_diffrn_reflns_limit_h_max 19
_diffrn_reflns_limit_h_min -19
_diffrn_reflns_limit_k_max 27
_diffrn_reflns_limit_k_min -29
_diffrn_reflns_limit_l_max 23
_diffrn_reflns_limit_l_min -20
_diffrn_reflns_number 28300
_diffrn_reflns_theta_full 25.02
_diffrn_reflns_theta_max 25.02
_diffrn_reflns_theta_min 2.54
_exptl_absorpt_coefficient_mu 1.094
_exptl_absorpt_correction_T_max 0.8509
_exptl_absorpt_correction_T_min 0.7507
_exptl_absorpt_correction_type integration
_exptl_crystal_colour yellow
_exptl_crystal_density_diffrn 1.243
_exptl_crystal_density_method 'not measured'
_exptl_crystal_description prism
_exptl_crystal_F_000 3152
_exptl_crystal_size_max 0.432
_exptl_crystal_size_mid 0.289
_exptl_crystal_size_min 0.204
_refine_diff_density_max 0.469
_refine_diff_density_min -0.381
_refine_diff_density_rms 0.058
_refine_ls_extinction_method none
_refine_ls_goodness_of_fit_ref 0.864
_refine_ls_hydrogen_treatment mixed
_refine_ls_matrix_type full
_refine_ls_number_parameters 434
_refine_ls_number_reflns 7100
_refine_ls_number_restraints 2
_refine_ls_restrained_S_all 0.867
_refine_ls_R_factor_all 0.0709
_refine_ls_R_factor_gt 0.0340
_refine_ls_shift/su_max 0.011
_refine_ls_shift/su_mean 0.000
_refine_ls_structure_factor_coef Fsqd
_refine_ls_weighting_details 'calc w=1/[\s^2^(Fo^2^)+(0.0363P)^2^+0.0000P] where P=(Fo^2^+2Fc^2^)/3'
_refine_ls_weighting_scheme calc
_refine_ls_wR_factor_gt 0.0652
_refine_ls_wR_factor_ref 0.0723
_reflns_number_gt 4451
_reflns_number_total 7100
_reflns_threshold_expression >2sigma(I)
_cod_data_source_file b907193hsup1.cif
_cod_data_source_block f:\meyer\pyrlabh4\mk1
_cod_database_code 7111542

loop_
_symmetry_equiv_pos_as_xyz
'x, y, z'
'-x+1/2, -y, z+1/2'
'x+1/2, -y+1/2, -z'
'-x, y+1/2, -z+1/2'
'-x, -y, -z'
'x-1/2, y, -z-1/2'
'-x-1/2, y-1/2, z'
'x, -y-1/2, z-1/2'

loop_
_atom_site_label
_atom_site_type_symbol
_atom_site_fract_x
_atom_site_fract_y
_atom_site_fract_z
_atom_site_U_iso_or_equiv
_atom_site_adp_type
_atom_site_occupancy
_atom_site_symmetry_multiplicity
_atom_site_calc_flag
_atom_site_refinement_flags
_atom_site_disorder_assembly
_atom_site_disorder_group
C1 C 0.3849(2) -0.02751(15) 0.12521(18) 0.0378(9) Uani 1 1 d . . .
H1 H 0.3900 -0.0647 0.1329 0.045 Uiso 1 1 calc R . .
C2 C 0.4555(2) 0.00170(14) 0.10229(17) 0.0354(8) Uani 1 1 d . . .
C3 C 0.5370(2) -0.01430(16) 0.0866(2) 0.0435(10) Uani 1 1 d . . .
H3 H 0.5591 -0.0493 0.0889 0.052 Uiso 1 1 calc R . .
C4 C 0.5783(2) 0.03145(16) 0.0672(2) 0.0448(10) Uani 1 1 d . . .
H4 H 0.6347 0.0340 0.0534 0.054 Uiso 1 1 calc R . .
C5 C 0.5212(2) 0.07326(15) 0.07167(19) 0.0379(9) Uani 1 1 d . . .
C6 C 0.5283(2) 0.12817(15) 0.0559(2) 0.0419(9) Uani 1 1 d . . .
H6 H 0.5802 0.1417 0.0409 0.050 Uiso 1 1 calc R . .
C7 C 0.2507(2) -0.03754(15) 0.1647(2) 0.0392(9) Uani 1 1 d . . .
C8 C 0.1860(2) -0.05665(15) 0.1242(2) 0.0467(9) Uani 1 1 d . . .
C9 C 0.1245(3) -0.08721(19) 0.1534(3) 0.0637(13) Uani 1 1 d . . .
H9 H 0.0805 -0.1007 0.1265 0.076 Uiso 1 1 calc R . .
C10 C 0.1265(3) -0.0983(2) 0.2215(3) 0.0690(14) Uani 1 1 d . . .
H10 H 0.0830 -0.1186 0.2411 0.083 Uiso 1 1 calc R . .
C11 C 0.1904(3) -0.08043(18) 0.2607(2) 0.0603(12) Uani 1 1 d . . .
H11 H 0.1912 -0.0890 0.3071 0.072 Uiso 1 1 calc R . .
C12 C 0.2548(2) -0.04971(16) 0.2336(2) 0.0477(10) Uani 1 1 d . . .
C13 C 0.4818(2) 0.21506(16) 0.0462(2) 0.0503(11) Uani 1 1 d . . .
C14 C 0.5234(3) 0.24702(17) 0.0939(3) 0.0615(13) Uani 1 1 d . . .
C15 C 0.5371(4) 0.2998(2) 0.0766(4) 0.090(2) Uani 1 1 d . . .
H15 H 0.5663 0.3224 0.1067 0.108 Uiso 1 1 calc R . .
C16 C 0.5091(4) 0.3198(2) 0.0168(4) 0.106(3) Uani 1 1 d . . .
H16 H 0.5176 0.3565 0.0072 0.127 Uiso 1 1 calc R . .
C17 C 0.4695(4) 0.2888(2) -0.0294(4) 0.0880(19) Uani 1 1 d . . .
H17 H 0.4520 0.3036 -0.0709 0.106 Uiso 1 1 calc R . .
C18 C 0.4546(3) 0.23527(18) -0.0156(3) 0.0650(13) Uani 1 1 d . . .
C19 C 0.1849(3) -0.04603(19) 0.0481(2) 0.0596(11) Uani 1 1 d . . .
H19 H 0.2221 -0.0149 0.0394 0.072 Uiso 1 1 calc R . .
C20 C 0.0989(3) -0.0319(3) 0.0213(3) 0.0888(18) Uani 1 1 d . . .
H20A H 0.0786 0.0001 0.0440 0.107 Uiso 1 1 calc R . .
H20B H 0.0607 -0.0615 0.0298 0.107 Uiso 1 1 calc R . .
H20C H 0.1023 -0.0254 -0.0271 0.107 Uiso 1 1 calc R . .
C21 C 0.2205(3) -0.0931(2) 0.0108(3) 0.0831(17) Uani 1 1 d . . .
H21A H 0.1863 -0.1246 0.0194 0.100 Uiso 1 1 calc R . .
H21B H 0.2774 -0.0997 0.0262 0.100 Uiso 1 1 calc R . .
H21C H 0.2210 -0.0855 -0.0375 0.100 Uiso 1 1 calc R . .
C22 C 0.3255(3) -0.03199(19) 0.2781(2) 0.0585(11) Uani 1 1 d . . .
H22 H 0.3611 -0.0072 0.2514 0.070 Uiso 1 1 calc R . .
C23 C 0.2962(3) -0.0019(2) 0.3407(3) 0.0813(16) Uani 1 1 d . . .
H23A H 0.2603 -0.0251 0.3676 0.098 Uiso 1 1 calc R . .
H23B H 0.2650 0.0298 0.3270 0.098 Uiso 1 1 calc R . .
H23C H 0.3445 0.0088 0.3674 0.098 Uiso 1 1 calc R . .
C24 C 0.3790(3) -0.0793(2) 0.2982(3) 0.0854(17) Uani 1 1 d . . .
H24A H 0.4010 -0.0965 0.2577 0.102 Uiso 1 1 calc R . .
H24B H 0.3453 -0.1049 0.3235 0.102 Uiso 1 1 calc R . .
H24C H 0.4253 -0.0670 0.3263 0.102 Uiso 1 1 calc R . .
C25 C 0.5555(3) 0.2255(2) 0.1601(3) 0.0726(14) Uani 1 1 d . . .
H25 H 0.5329 0.1888 0.1658 0.087 Uiso 1 1 calc R . .
C26 C 0.5264(4) 0.2587(3) 0.2200(3) 0.104(2) Uani 1 1 d . . .
H26A H 0.4656 0.2591 0.2214 0.124 Uiso 1 1 calc R . .
H26B H 0.5471 0.2952 0.2154 0.124 Uiso 1 1 calc R . .
H26C H 0.5480 0.2432 0.2616 0.124 Uiso 1 1 calc R . .
C27 C 0.6500(3) 0.2216(3) 0.1597(4) 0.113(2) Uani 1 1 d . . .
H27A H 0.6739 0.2571 0.1528 0.136 Uiso 1 1 calc R . .
H27B H 0.6677 0.1980 0.1233 0.136 Uiso 1 1 calc R . .
H27C H 0.6692 0.2073 0.2028 0.136 Uiso 1 1 calc R . .
C28 C 0.4163(3) 0.1985(3) -0.0675(3) 0.0846(18) Uani 1 1 d . . .
H28 H 0.3867 0.1698 -0.0423 0.101 Uiso 1 1 calc R . .
C29 C 0.3523(5) 0.2255(3) -0.1118(4) 0.134(3) Uiso 1 1 d . . .
H29A H 0.3787 0.2546 -0.1366 0.160 Uiso 1 1 calc R . .
H29B H 0.3074 0.2397 -0.0838 0.160 Uiso 1 1 calc R . .
H29C H 0.3295 0.1996 -0.1436 0.160 Uiso 1 1 calc R . .
C30 C 0.4800(4) 0.1718(2) -0.1112(3) 0.0950(18) Uani 1 1 d . . .
H30A H 0.5180 0.1510 -0.0831 0.114 Uiso 1 1 calc R . .
H30B H 0.5115 0.1988 -0.1359 0.114 Uiso 1 1 calc R . .
H30C H 0.4520 0.1481 -0.1431 0.114 Uiso 1 1 calc R . .
C31A C 0.2283(8) 0.2318(5) 0.0509(7) 0.090(4) Uiso 0.50 1 d P A 1
H31A H 0.2659 0.2323 0.0115 0.107 Uiso 0.50 1 calc PR A 1
H31B H 0.1801 0.2093 0.0390 0.107 Uiso 0.50 1 calc PR A 1
C31B C 0.1905(7) 0.2203(5) 0.0753(7) 0.084(3) Uiso 0.50 1 d P A 2
H31C H 0.1927 0.2165 0.0259 0.100 Uiso 0.50 1 calc PR A 2
H31D H 0.1455 0.1974 0.0931 0.100 Uiso 0.50 1 calc PR A 2
C32A C 0.2026(8) 0.2781(6) 0.0602(7) 0.094(4) Uiso 0.50 1 d P A 1
H32A H 0.1413 0.2790 0.0636 0.113 Uiso 0.50 1 calc PR A 1
H32B H 0.2207 0.3022 0.0236 0.113 Uiso 0.50 1 calc PR A 1
C32B C 0.1778(10) 0.2746(6) 0.0942(8) 0.105(4) Uiso 0.50 1 d P A 2
H32C H 0.1948 0.2979 0.0565 0.126 Uiso 0.50 1 calc PR A 2
H32D H 0.1179 0.2806 0.1025 0.126 Uiso 0.50 1 calc PR A 2
C33A C 0.2439(11) 0.2932(7) 0.1278(9) 0.118(6) Uiso 0.50 1 d P A 1
H33A H 0.2702 0.3287 0.1253 0.141 Uiso 0.50 1 calc PR A 1
H33B H 0.2029 0.2930 0.1649 0.141 Uiso 0.50 1 calc PR A 1
C33B C 0.2210(8) 0.2883(5) 0.1497(7) 0.069(3) Uiso 0.50 1 d P A 2
H33C H 0.1838 0.2902 0.1892 0.083 Uiso 0.50 1 calc PR A 2
H33D H 0.2479 0.3234 0.1436 0.083 Uiso 0.50 1 calc PR A 2
C34A C 0.3054(6) 0.2519(4) 0.1369(6) 0.058(3) Uiso 0.50 1 d P A 1
H34A H 0.3585 0.2621 0.1152 0.069 Uiso 0.50 1 calc PR A 1
H34B H 0.3157 0.2456 0.1852 0.069 Uiso 0.50 1 calc PR A 1
C34B C 0.2848(8) 0.2460(6) 0.1591(7) 0.083(4) Uiso 0.50 1 d P A 2
H34C H 0.3412 0.2614 0.1558 0.099 Uiso 0.50 1 calc PR A 2
H34D H 0.2786 0.2295 0.2040 0.099 Uiso 0.50 1 calc PR A 2
C35A C 0.1507(6) 0.0732(4) 0.2306(5) 0.046(2) Uiso 0.50 1 d P B 1
H35A H 0.1913 0.0453 0.2430 0.055 Uiso 0.50 1 calc PR B 1
H35B H 0.1559 0.1024 0.2637 0.055 Uiso 0.50 1 calc PR B 1
C35B C 0.1508(10) 0.0945(7) 0.2349(8) 0.106(6) Uiso 0.50 1 d P B 2
H35C H 0.1876 0.0704 0.2606 0.127 Uiso 0.50 1 calc PR B 2
H35D H 0.1558 0.1309 0.2534 0.127 Uiso 0.50 1 calc PR B 2
C36A C 0.0702(8) 0.0519(6) 0.2344(6) 0.081(4) Uiso 0.50 1 d PD B 1
H36A H 0.0726 0.0148 0.2510 0.097 Uiso 0.50 1 calc PR B 1
H36B H 0.0360 0.0730 0.2660 0.097 Uiso 0.50 1 calc PR B 1
C36B C 0.0652(10) 0.0763(7) 0.2372(8) 0.104(5) Uiso 0.50 1 d PD B 2
H36C H 0.0327 0.0976 0.2697 0.124 Uiso 0.50 1 calc PR B 2
H36D H 0.0627 0.0384 0.2507 0.124 Uiso 0.50 1 calc PR B 2
C37A C 0.0365(6) 0.0530(5) 0.1740(5) 0.066(3) Uiso 0.50 1 d PD B 1
H37A H -0.0207 0.0674 0.1765 0.079 Uiso 0.50 1 calc PR B 1
H37B H 0.0337 0.0165 0.1553 0.079 Uiso 0.50 1 calc PR B 1
C37B C 0.0309(10) 0.0834(7) 0.1667(8) 0.119(5) Uiso 0.50 1 d PD B 2
H37C H 0.0245 0.0488 0.1433 0.143 Uiso 0.50 1 calc PR B 2
H37D H -0.0230 0.1023 0.1670 0.143 Uiso 0.50 1 calc PR B 2
C38A C 0.0911(7) 0.0888(5) 0.1284(6) 0.069(3) Uiso 0.50 1 d P B 1
H38A H 0.0991 0.0722 0.0838 0.083 Uiso 0.50 1 calc PR B 1
H38B H 0.0652 0.1242 0.1224 0.083 Uiso 0.50 1 calc PR B 1
C38B C 0.0962(7) 0.1153(5) 0.1370(7) 0.083(4) Uiso 0.50 1 d P B 2
H38C H 0.0954 0.1123 0.0874 0.100 Uiso 0.50 1 calc PR B 2
H38D H 0.0899 0.1532 0.1495 0.100 Uiso 0.50 1 calc PR B 2
N1 N 0.31437(18) -0.00465(11) 0.13568(14) 0.0351(7) Uani 1 1 d . . .
N2 N 0.44610(17) 0.05503(11) 0.09363(14) 0.0347(7) Uani 1 1 d . . .
N3 N 0.46550(19) 0.16040(12) 0.06137(16) 0.0399(7) Uani 1 1 d . . .
O1 O 0.17122(16) 0.09366(12) 0.16400(15) 0.0617(8) Uani 1 1 d . . .
O2 O 0.27237(19) 0.20626(12) 0.10648(18) 0.0706(9) Uani 1 1 d . . .
B1 B 0.2553(4) 0.0961(2) -0.0108(3) 0.0519(14) Uani 1 1 d . . .
HB1 H 0.303(3) 0.077(2) -0.008(3) 0.091(18) Uiso 1 1 d . . .
HB2 H 0.230(3) 0.0983(17) -0.060(2) 0.070(13) Uiso 1 1 d . . .
HB3 H 0.275(3) 0.131(2) 0.000(3) 0.104(19) Uiso 1 1 d . . .
HB4 H 0.216(3) 0.088(2) 0.022(3) 0.092(18) Uiso 1 1 d . . .
B2 B 0.3628(4) 0.1334(3) 0.2418(3) 0.0582(14) Uani 1 1 d . . .
HB5 H 0.358(2) 0.0893(15) 0.2341(18) 0.035(10) Uiso 1 1 d . . .
HB6 H 0.379(3) 0.1432(18) 0.290(3) 0.078(15) Uiso 1 1 d . . .
HB7 H 0.300(3) 0.1501(18) 0.227(2) 0.082(15) Uiso 1 1 d . . .
HB8 H 0.403(2) 0.1477(16) 0.206(2) 0.053(12) Uiso 1 1 d . . .
La1 La 0.320145(12) 0.107473(8) 0.114241(10) 0.03639(7) Uani 1 1 d . A .

loop_
_atom_site_aniso_label
_atom_site_aniso_U_11
_atom_site_aniso_U_22
_atom_site_aniso_U_33
_atom_site_aniso_U_23
_atom_site_aniso_U_13
_atom_site_aniso_U_12
C1 0.048(2) 0.0329(19) 0.033(2) 0.0019(17) -0.0026(17) 0.0013(17)
C2 0.0398(18) 0.034(2) 0.032(2) -0.0008(16) -0.0007(16) 0.0029(16)
C3 0.041(2) 0.039(2) 0.051(2) -0.0004(19) 0.0041(18) 0.0067(18)
C4 0.0331(19) 0.052(3) 0.050(3) 0.000(2) 0.0064(17) 0.0066(19)
C5 0.0365(19) 0.041(2) 0.036(2) -0.0035(18) 0.0000(16) -0.0016(18)
C6 0.038(2) 0.043(2) 0.044(2) -0.0031(18) 0.0086(18) -0.0088(18)
C7 0.0381(19) 0.037(2) 0.042(2) 0.0061(18) 0.0099(18) 0.0025(17)
C8 0.0444(19) 0.052(2) 0.044(2) 0.0077(18) 0.003(2) -0.010(2)
C9 0.050(2) 0.078(3) 0.064(3) 0.015(3) 0.002(2) -0.022(2)
C10 0.059(3) 0.080(4) 0.069(3) 0.021(3) 0.021(2) -0.013(3)
C11 0.061(3) 0.069(3) 0.051(3) 0.017(2) 0.015(2) -0.001(2)
C12 0.052(2) 0.047(2) 0.043(2) 0.010(2) 0.009(2) 0.005(2)
C13 0.055(2) 0.035(2) 0.062(3) 0.003(2) 0.024(2) 0.001(2)
C14 0.065(3) 0.036(2) 0.083(4) -0.020(2) 0.033(2) -0.013(2)
C15 0.112(4) 0.051(3) 0.108(5) -0.025(3) 0.061(4) -0.026(3)
C16 0.137(6) 0.041(3) 0.141(7) 0.005(4) 0.082(5) 0.009(4)
C17 0.095(4) 0.064(4) 0.105(5) 0.031(4) 0.046(4) 0.023(3)
C18 0.064(3) 0.051(3) 0.080(4) 0.017(3) 0.029(3) 0.008(2)
C19 0.052(2) 0.071(3) 0.056(3) 0.014(2) -0.006(2) -0.019(3)
C20 0.072(3) 0.131(5) 0.063(4) 0.031(4) -0.020(3) -0.014(3)
C21 0.085(3) 0.105(5) 0.059(3) 0.002(3) 0.011(3) -0.022(3)
C22 0.065(3) 0.073(3) 0.038(2) 0.014(2) -0.002(2) -0.006(3)
C23 0.101(4) 0.095(4) 0.048(3) 0.004(3) -0.010(3) 0.003(3)
C24 0.071(3) 0.119(5) 0.066(4) 0.022(3) 0.000(3) 0.019(3)
C25 0.081(3) 0.063(3) 0.075(4) -0.020(3) 0.010(3) -0.025(3)
C26 0.104(4) 0.118(5) 0.088(4) -0.053(4) 0.013(3) -0.025(4)
C27 0.080(4) 0.122(6) 0.136(6) -0.038(5) 0.007(4) -0.019(4)
C28 0.075(3) 0.096(5) 0.082(4) 0.047(4) -0.011(3) -0.007(3)
C30 0.129(5) 0.079(4) 0.076(4) 0.007(4) -0.014(4) -0.008(4)
N1 0.0359(15) 0.0353(16) 0.0341(16) 0.0055(12) 0.0031(14) 0.0036(15)
N2 0.0345(15) 0.0346(17) 0.0351(18) -0.0006(13) 0.0041(12) 0.0005(13)
N3 0.0434(17) 0.0351(18) 0.0411(19) -0.0013(15) 0.0032(15) -0.0040(15)
O1 0.0452(15) 0.082(2) 0.0574(18) 0.0157(16) 0.0080(14) 0.0164(16)
O2 0.076(2) 0.0484(17) 0.087(3) -0.0034(19) -0.0246(19) 0.0208(16)
B1 0.063(3) 0.054(4) 0.038(3) 0.000(2) -0.014(3) -0.006(3)
B2 0.075(4) 0.062(4) 0.037(3) -0.011(3) -0.010(3) 0.002(3)
La1 0.03642(10) 0.03824(11) 0.03452(10) -0.00158(12) -0.00019(11) 0.00622(11)

loop_
_atom_type_symbol
_atom_type_description
_atom_type_scat_dispersion_real
_atom_type_scat_dispersion_imag
_atom_type_scat_source
C C 0.0033 0.0016 'International Tables Vol C Tables 4.2.6.8 and 6.1.1.4'
H H 0.0000 0.0000 'International Tables Vol C Tables 4.2.6.8 and 6.1.1.4'
N N 0.0061 0.0033 'International Tables Vol C Tables 4.2.6.8 and 6.1.1.4'
O O 0.0106 0.0060 'International Tables Vol C Tables 4.2.6.8 and 6.1.1.4'
B B 0.0013 0.0007 'International Tables Vol C Tables 4.2.6.8 and 6.1.1.4'
La La -0.2871 2.4523 'International Tables Vol C Tables 4.2.6.8 and 6.1.1.4'

loop_
_geom_angle_atom_site_label_1
_geom_angle_atom_site_label_2
_geom_angle_atom_site_label_3
_geom_angle
N1 C1 C2 121.5(3)
N1 C1 H1 119.2
C2 C1 H1 119.2
N2 C2 C3 110.9(3)
N2 C2 C1 117.3(3)
C3 C2 C1 131.7(3)
C4 C3 C2 105.8(3)
C4 C3 H3 127.1
C2 C3 H3 127.1
C3 C4 C5 106.9(3)
C3 C4 H4 126.5
C5 C4 H4 126.5
N2 C5 C4 110.5(3)
N2 C5 C6 117.9(3)
C4 C5 C6 131.5(3)
N3 C6 C5 121.6(3)
N3 C6 H6 119.2
C5 C6 H6 119.2
C8 C7 C12 121.5(3)
C8 C7 N1 119.6(3)
C12 C7 N1 118.9(3)
C9 C8 C7 118.7(4)
C9 C8 C19 120.1(4)
C7 C8 C19 121.1(3)
C8 C9 C10 120.5(4)
C8 C9 H9 119.7
C10 C9 H9 119.7
C11 C10 C9 120.7(4)
C11 C10 H10 119.7
C9 C10 H10 119.7
C10 C11 C12 121.2(4)
C10 C11 H11 119.4
C12 C11 H11 119.4
C11 C12 C7 117.4(4)
C11 C12 C22 119.6(4)
C7 C12 C22 123.0(4)
C18 C13 C14 122.1(4)
C18 C13 N3 118.4(4)
C14 C13 N3 119.5(4)
C15 C14 C13 116.8(5)
C15 C14 C25 120.2(5)
C13 C14 C25 122.9(4)
C16 C15 C14 121.1(6)
C16 C15 H15 119.5
C14 C15 H15 119.5
C17 C16 C15 122.0(6)
C17 C16 H16 119.0
C15 C16 H16 119.0
C16 C17 C18 120.0(6)
C16 C17 H17 120.0
C18 C17 H17 120.0
C17 C18 C13 118.0(5)
C17 C18 C28 121.6(5)
C13 C18 C28 120.3(4)
C21 C19 C20 110.7(4)
C21 C19 C8 110.1(4)
C20 C19 C8 113.3(4)
C21 C19 H19 107.5
C20 C19 H19 107.5
C8 C19 H19 107.5
C19 C20 H20A 109.5
C19 C20 H20B 109.5
H20A C20 H20B 109.5
C19 C20 H20C 109.5
H20A C20 H20C 109.5
H20B C20 H20C 109.5
C19 C21 H21A 109.5
C19 C21 H21B 109.5
H21A C21 H21B 109.5
C19 C21 H21C 109.5
H21A C21 H21C 109.5
H21B C21 H21C 109.5
C12 C22 C24 110.5(4)
C12 C22 C23 113.1(4)
C24 C22 C23 110.3(4)
C12 C22 H22 107.6
C24 C22 H22 107.6
C23 C22 H22 107.6
C22 C23 H23A 109.5
C22 C23 H23B 109.5
H23A C23 H23B 109.5
C22 C23 H23C 109.5
H23A C23 H23C 109.5
H23B C23 H23C 109.5
C22 C24 H24A 109.5
C22 C24 H24B 109.5
H24A C24 H24B 109.5
C22 C24 H24C 109.5
H24A C24 H24C 109.5
H24B C24 H24C 109.5
C14 C25 C27 111.0(5)
C14 C25 C26 112.3(5)
C27 C25 C26 110.2(5)
C14 C25 H25 107.7
C27 C25 H25 107.7
C26 C25 H25 107.7
C25 C26 H26A 109.5
C25 C26 H26B 109.5
H26A C26 H26B 109.5
C25 C26 H26C 109.5
H26A C26 H26C 109.5
H26B C26 H26C 109.5
C25 C27 H27A 109.5
C25 C27 H27B 109.5
H27A C27 H27B 109.5
C25 C27 H27C 109.5
H27A C27 H27C 109.5
H27B C27 H27C 109.5
C30 C28 C29 109.0(5)
C30 C28 C18 113.0(4)
C29 C28 C18 113.6(6)
C30 C28 H28 107.0
C29 C28 H28 107.0
C18 C28 H28 107.0
C28 C29 H29A 109.5
C28 C29 H29B 109.5
H29A C29 H29B 109.5
C28 C29 H29C 109.5
H29A C29 H29C 109.5
H29B C29 H29C 109.5
C28 C30 H30A 109.5
C28 C30 H30B 109.5
H30A C30 H30B 109.5
C28 C30 H30C 109.5
H30A C30 H30C 109.5
H30B C30 H30C 109.5
C32A C31A O2 117.2(12)
C32A C31A H31A 108.0
O2 C31A H31A 108.0
C32A C31A H31B 108.0
O2 C31A H31B 108.0
H31A C31A H31B 107.2
C32B C31B O2 104.0(10)
C32B C31B H31C 111.0
O2 C31B H31C 111.0
C32B C31B H31D 111.0
O2 C31B H31D 111.0
H31C C31B H31D 109.0
C31A C32A C33A 102.4(13)
C31A C32A H32A 111.3
C33A C32A H32A 111.3
C31A C32A H32B 111.3
C33A C32A H32B 111.3
H32A C32A H32B 109.2
C33B C32B C31B 112.6(12)
C33B C32B H32C 109.1
C31B C32B H32C 109.1
C33B C32B H32D 109.1
C31B C32B H32D 109.1
H32C C32B H32D 107.8
C34A C33A C32A 103.1(13)
C34A C33A H33A 111.1
C32A C33A H33A 111.1
C34A C33A H33B 111.1
C32A C33A H33B 111.1
H33A C33A H33B 109.1
C32B C33B C34B 106.1(12)
C32B C33B H33C 110.5
C34B C33B H33C 110.5
C32B C33B H33D 110.5
C34B C33B H33D 110.5
H33C C33B H33D 108.7
O2 C34A C33A 105.9(10)
O2 C34A H34A 110.6
C33A C34A H34A 110.6
O2 C34A H34B 110.6
C33A C34A H34B 110.6
H34A C34A H34B 108.7
O2 C34B C33B 107.7(10)
O2 C34B H34C 110.2
C33B C34B H34C 110.2
O2 C34B H34D 110.2
C33B C34B H34D 110.2
H34C C34B H34D 108.5
C36A C35A O1 113.0(8)
C36A C35A H35A 109.0
O1 C35A H35A 109.0
C36A C35A H35B 109.0
O1 C35A H35B 109.0
H35A C35A H35B 107.8
C36B C35B O1 103.9(12)
C36B C35B H35C 111.0
O1 C35B H35C 111.0
C36B C35B H35D 111.0
O1 C35B H35D 111.0
H35C C35B H35D 109.0
C37A C36A C35A 108.8(11)
C37A C36A H36A 109.9
C35A C36A H36A 109.9
C37A C36A H36B 109.9
C35A C36A H36B 109.9
H36A C36A H36B 108.3
C35B C36B C37B 106.2(14)
C35B C36B H36C 110.5
C37B C36B H36C 110.5
C35B C36B H36D 110.5
C37B C36B H36D 110.5
H36C C36B H36D 108.7
C36A C37A C38A 108.2(10)
C36A C37A H37A 110.1
C38A C37A H37A 110.1
C36A C37A H37B 110.1
C38A C37A H37B 110.1
H37A C37A H37B 108.4
C38B C37B C36B 100.4(12)
C38B C37B H37C 111.7
C36B C37B H37C 111.7
C38B C37B H37D 111.7
C36B C37B H37D 111.7
H37C C37B H37D 109.5
O1 C38A C37A 105.2(8)
O1 C38A H38A 110.7
C37A C38A H38A 110.7
O1 C38A H38B 110.7
C37A C38A H38B 110.7
H38A C38A H38B 108.8
O1 C38B C37B 104.3(10)
O1 C38B H38C 110.9
C37B C38B H38C 110.9
O1 C38B H38D 110.9
C37B C38B H38D 110.9
H38C C38B H38D 108.9
C1 N1 C7 115.9(3)
C1 N1 La1 112.8(2)
C7 N1 La1 130.7(2)
C2 N2 C5 105.9(3)
C2 N2 La1 126.9(2)
C5 N2 La1 127.2(2)
C6 N3 C13 116.0(3)
C6 N3 La1 111.9(2)
C13 N3 La1 131.9(2)
C38B O1 C35B 99.7(8)
C38B O1 C35A 106.5(7)
C35B O1 C35A 21.5(7)
C38B O1 C38A 27.5(6)
C35B O1 C38A 105.7(8)
C35A O1 C38A 102.1(6)
C38B O1 La1 125.5(5)
C35B O1 La1 125.1(6)
C35A O1 La1 126.7(4)
C38A O1 La1 129.0(5)
C34A O2 C31A 98.7(7)
C34A O2 C34B 23.0(6)
C31A O2 C34B 108.0(8)
C34A O2 C31B 108.6(6)
C31A O2 C31B 32.6(6)
C34B O2 C31B 104.8(7)
C34A O2 La1 130.0(4)
C31A O2 La1 127.4(5)
C34B O2 La1 124.7(6)
C31B O2 La1 120.6(5)
La1 B1 HB1 72(3)
La1 B1 HB2 171(2)
HB1 B1 HB2 114(4)
La1 B1 HB3 64(3)
HB1 B1 HB3 102(4)
HB2 B1 HB3 107(4)
La1 B1 HB4 69(3)
HB1 B1 HB4 115(5)
HB2 B1 HB4 113(4)
HB3 B1 HB4 105(4)
La1 B2 HB5 67.4(18)
La1 B2 HB6 180(3)
HB5 B2 HB6 113(3)
La1 B2 HB7 68(2)
HB5 B2 HB7 106(3)
HB6 B2 HB7 112(4)
La1 B2 HB8 66(2)
HB5 B2 HB8 107(3)
HB6 B2 HB8 113(3)
HB7 B2 HB8 105(3)
N2 La1 O2 138.30(10)
N2 La1 O1 138.51(9)
O2 La1 O1 83.03(10)
N2 La1 B2 94.40(15)
O2 La1 B2 84.31(16)
O1 La1 B2 84.79(16)
N2 La1 B1 96.19(16)
O2 La1 B1 86.11(15)
O1 La1 B1 88.93(16)
B2 La1 B1 169.1(2)
N2 La1 N1 61.37(9)
O2 La1 N1 160.32(10)
O1 La1 N1 77.43(9)
B2 La1 N1 96.07(15)
B1 La1 N1 91.21(14)
N2 La1 N3 61.15(9)
O2 La1 N3 77.20(10)
O1 La1 N3 160.14(9)
B2 La1 N3 91.46(16)
B1 La1 N3 91.45(15)
N1 La1 N3 122.40(8)
N2 La1 HB1 76.8(13)
O2 La1 HB1 101.3(13)
O1 La1 HB1 102.6(11)
B2 La1 HB1 171.1(12)
B1 La1 HB1 19.4(12)
N1 La1 HB1 81.0(12)
N3 La1 HB1 83.2(11)
N2 La1 HB3 102.8(13)
O2 La1 HB3 68.1(14)
O1 La1 HB3 96.2(13)
B2 La1 HB3 152.0(14)
B1 La1 HB3 20.5(14)
N1 La1 HB3 111.5(15)
N3 La1 HB3 78.2(13)
HB1 La1 HB3 33.2(16)
N2 La1 HB4 108.9(12)
O2 La1 HB4 86.9(12)
O1 La1 HB4 68.9(13)
B2 La1 HB4 153.1(13)
B1 La1 HB4 20.3(13)
N1 La1 HB4 84.0(12)
N3 La1 HB4 111.3(13)
HB1 La1 HB4 35.4(15)
HB3 La1 HB4 35.0(16)
N2 La1 HB5 82.0(8)
O2 La1 HB5 107.6(9)
O1 La1 HB5 80.7(7)
B2 La1 HB5 24.5(8)
B1 La1 HB5 161.5(9)
N1 La1 HB5 71.6(9)
N3 La1 HB5 103.5(8)
HB1 La1 HB5 151.1(15)
HB3 La1 HB5 175.1(15)
HB4 La1 HB5 144.5(15)
N2 La1 HB7 119.2(11)
O2 La1 HB7 66.9(11)
O1 La1 HB7 66.3(10)
B2 La1 HB7 24.8(11)
B1 La1 HB7 144.6(11)
N1 La1 HB7 106.4(11)
N3 La1 HB7 103.6(10)
HB1 La1 HB7 164.0(17)
HB3 La1 HB7 133.2(17)
HB4 La1 HB7 129.9(17)
HB5 La1 HB7 42.0(13)
N2 La1 HB8 84.2(9)
O2 La1 HB8 79.3(9)
O1 La1 HB8 105.4(10)
B2 La1 HB8 22.1(9)
B1 La1 HB8 158.0(10)
N1 La1 HB8 108.0(9)
N3 La1 HB8 69.4(10)
HB1 La1 HB8 151.8(15)
HB3 La1 HB8 138.2(17)
HB4 La1 HB8 165.7(14)
HB5 La1 HB8 40.5(12)
HB7 La1 HB8 40.1(13)

loop_
_geom_bond_atom_site_label_1
_geom_bond_atom_site_label_2
_geom_bond_distance
C1 N1 1.289(4)
C1 C2 1.428(5)
C1 H1 0.9500
C2 N2 1.360(4)
C2 C3 1.407(5)
C3 C4 1.384(5)
C3 H3 0.9500
C4 C5 1.399(5)
C4 H4 0.9500
C5 N2 1.365(4)
C5 C6 1.420(5)
C6 N3 1.300(5)
C6 H6 0.9500
C7 C8 1.402(5)
C7 C12 1.406(5)
C7 N1 1.438(4)
C8 C9 1.382(5)
C8 C19 1.537(6)
C9 C10 1.384(7)
C9 H9 0.9500
C10 C11 1.368(6)
C10 H10 0.9500
C11 C12 1.401(5)
C11 H11 0.9500
C12 C22 1.509(6)
C13 C18 1.402(6)
C13 C14 1.412(6)
C13 N3 1.431(5)
C14 C15 1.389(7)
C14 C25 1.515(7)
C15 C16 1.367(9)
C15 H15 0.9500
C16 C17 1.365(9)
C16 H16 0.9500
C17 C18 1.394(7)
C17 H17 0.9500
C18 C28 1.517(8)
C19 C21 1.511(7)
C19 C20 1.524(6)
C19 H19 1.0000
C20 H20A 0.9800
C20 H20B 0.9800
C20 H20C 0.9800
C21 H21A 0.9800
C21 H21B 0.9800
C21 H21C 0.9800
C22 C24 1.522(6)
C22 C23 1.531(7)
C22 H22 1.0000
C23 H23A 0.9800
C23 H23B 0.9800
C23 H23C 0.9800
C24 H24A 0.9800
C24 H24B 0.9800
C24 H24C 0.9800
C25 C27 1.523(7)
C25 C26 1.529(7)
C25 H25 1.0000
C26 H26A 0.9800
C26 H26B 0.9800
C26 H26C 0.9800
C27 H27A 0.9800
C27 H27B 0.9800
C27 H27C 0.9800
C28 C30 1.503(8)
C28 C29 1.516(8)
C28 H28 1.0000
C29 H29A 0.9800
C29 H29B 0.9800
C29 H29C 0.9800
C30 H30A 0.9800
C30 H30B 0.9800
C30 H30C 0.9800
C31A C32A 1.248(16)
C31A O2 1.463(12)
C31A H31A 0.9900
C31A H31B 0.9900
C31B C32B 1.431(17)
C31B O2 1.498(12)
C31B H31C 0.9900
C31B H31D 0.9900
C32A C33A 1.55(2)
C32A H32A 0.9900
C32A H32B 0.9900
C32B C33B 1.351(18)
C32B H32C 0.9900
C32B H32D 0.9900
C33A C34A 1.45(2)
C33A H33A 0.9900
C33A H33B 0.9900
C33B C34B 1.489(18)
C33B H33C 0.9900
C33B H33D 0.9900
C34A O2 1.402(11)
C34A H34A 0.9900
C34A H34B 0.9900
C34B O2 1.462(13)
C34B H34C 0.9900
C34B H34D 0.9900
C35A C36A 1.405(15)
C35A O1 1.460(10)
C35A H35A 0.9900
C35A H35B 0.9900
C35B C36B 1.45(2)
C35B O1 1.450(16)
C35B H35C 0.9900
C35B H35D 0.9900
C36A C37A 1.319(12)
C36A H36A 0.9900
C36A H36B 0.9900
C36B C37B 1.517(14)
C36B H36C 0.9900
C36B H36D 0.9900
C37A C38A 1.552(15)
C37A H37A 0.9900
C37A H37B 0.9900
C37B C38B 1.448(19)
C37B H37C 0.9900
C37B H37D 0.9900
C38A O1 1.475(11)
C38A H38A 0.9900
C38A H38B 0.9900
C38B O1 1.430(12)
C38B H38C 0.9900
C38B H38D 0.9900
N1 La1 2.852(3)
N2 La1 2.453(3)
N3 La1 2.890(3)
O1 La1 2.616(3)
O2 La1 2.604(3)
B1 La1 2.714(5)
B1 HB1 0.90(5)
B1 HB2 1.06(5)
B1 HB3 0.95(6)
B1 HB4 0.94(6)
B2 La1 2.711(6)
B2 HB5 1.12(4)
B2 HB6 1.03(5)
B2 HB7 1.14(5)
B2 HB8 1.02(4)
La1 HB1 2.58(5)
La1 HB3 2.46(6)
La1 HB4 2.53(5)
La1 HB5 2.50(3)
La1 HB7 2.52(5)
La1 HB8 2.48(4)

loop_
_geom_torsion_atom_site_label_1
_geom_torsion_atom_site_label_2
_geom_torsion_atom_site_label_3
_geom_torsion_atom_site_label_4
_geom_torsion
N1 C1 C2 N2 1.7(5)
N1 C1 C2 C3 -178.9(4)
N2 C2 C3 C4 -0.5(4)
C1 C2 C3 C4 -179.9(4)
C2 C3 C4 C5 0.1(4)
C3 C4 C5 N2 0.4(5)
C3 C4 C5 C6 -177.5(4)
N2 C5 C6 N3 -0.6(6)
C4 C5 C6 N3 177.2(4)
C12 C7 C8 C9 1.3(6)
N1 C7 C8 C9 -178.6(4)
C12 C7 C8 C19 -176.2(4)
N1 C7 C8 C19 3.9(6)
C7 C8 C9 C10 0.5(7)
C19 C8 C9 C10 178.0(4)
C8 C9 C10 C11 -1.7(8)
C9 C10 C11 C12 1.1(7)
C10 C11 C12 C7 0.7(6)
C10 C11 C12 C22 -178.4(4)
C8 C7 C12 C11 -1.9(6)
N1 C7 C12 C11 178.0(3)
C8 C7 C12 C22 177.1(4)
N1 C7 C12 C22 -3.0(6)
C18 C13 C14 C15 -0.6(6)
N3 C13 C14 C15 -179.7(4)
C18 C13 C14 C25 -178.1(4)
N3 C13 C14 C25 2.8(6)
C13 C14 C15 C16 1.9(7)
C25 C14 C15 C16 179.5(5)
C14 C15 C16 C17 -2.5(9)
C15 C16 C17 C18 1.6(9)
C16 C17 C18 C13 -0.3(7)
C16 C17 C18 C28 -175.6(5)
C14 C13 C18 C17 -0.2(6)
N3 C13 C18 C17 178.9(4)
C14 C13 C18 C28 175.2(4)
N3 C13 C18 C28 -5.8(6)
C9 C8 C19 C21 -80.8(5)
C7 C8 C19 C21 96.6(5)
C9 C8 C19 C20 43.8(6)
C7 C8 C19 C20 -138.7(4)
C11 C12 C22 C24 69.5(5)
C7 C12 C22 C24 -109.5(5)
C11 C12 C22 C23 -54.7(5)
C7 C12 C22 C23 126.3(4)
C15 C14 C25 C27 -69.8(6)
C13 C14 C25 C27 107.6(5)
C15 C14 C25 C26 54.1(6)
C13 C14 C25 C26 -128.5(5)
C17 C18 C28 C30 89.7(6)
C13 C18 C28 C30 -85.5(6)
C17 C18 C28 C29 -35.1(7)
C13 C18 C28 C29 149.7(5)
O2 C31A C32A C33A 9.6(18)
O2 C31B C32B C33B -23.0(17)
C31A C32A C33A C34A 13.2(18)
C31B C32B C33B C34B 16.1(19)
C32A C33A C34A O2 -31.3(15)
C32B C33B C34B O2 -2.2(16)
O1 C35A C36A C37A 4.3(15)
O1 C35B C36B C37B -18.7(17)
C35A C36A C37A C38A -12.9(15)
C35B C36B C37B C38B -11.7(18)
C36A C37A C38A O1 17.1(13)
C36B C37B C38B O1 38.7(15)
C2 C1 N1 C7 -174.3(3)
C2 C1 N1 La1 -2.7(4)
C8 C7 N1 C1 -104.2(4)
C12 C7 N1 C1 75.9(4)
C8 C7 N1 La1 86.1(4)
C12 C7 N1 La1 -93.9(4)
C3 C2 N2 C5 0.7(4)
C1 C2 N2 C5 -179.8(3)
C3 C2 N2 La1 -178.9(2)
C1 C2 N2 La1 0.6(5)
C4 C5 N2 C2 -0.6(4)
C6 C5 N2 C2 177.6(3)
C4 C5 N2 La1 178.9(2)
C6 C5 N2 La1 -2.9(5)
C5 C6 N3 C13 177.8(4)
C5 C6 N3 La1 2.8(5)
C18 C13 N3 C6 103.6(4)
C14 C13 N3 C6 -77.3(5)
C18 C13 N3 La1 -82.7(4)
C14 C13 N3 La1 96.4(4)
C37B C38B O1 C35B -51.4(13)
C37B C38B O1 C35A -30.5(12)
C37B C38B O1 C38A 53.9(16)
C37B C38B O1 La1 161.7(8)
C36B C35B O1 C38B 42.1(13)
C36B C35B O1 C35A -69(2)
C36B C35B O1 C38A 14.5(14)
C36B C35B O1 La1 -170.7(8)
C36A C35A O1 C38B 34.7(12)
C36A C35A O1 C35B 109(3)
C36A C35A O1 C38A 6.7(11)
C36A C35A O1 La1 -157.6(8)
C37A C38A O1 C38B -116(2)
C37A C38A O1 C35B -35.1(11)
C37A C38A O1 C35A -13.3(10)
C37A C38A O1 La1 150.4(6)
C33A C34A O2 C31A 34.6(12)
C33A C34A O2 C34B -81(2)
C33A C34A O2 C31B 2.6(13)
C33A C34A O2 La1 -167.1(8)
C32A C31A O2 C34A -28.9(15)
C32A C31A O2 C34B -7.3(16)
C32A C31A O2 C31B 82.3(17)
C32A C31A O2 La1 172.0(10)
C33B C34B O2 C34A 92(2)
C33B C34B O2 C31A 22.7(13)
C33B C34B O2 C31B -11.2(13)
C33B C34B O2 La1 -156.6(7)
C32B C31B O2 C34A -3.9(13)
C32B C31B O2 C31A -80.5(15)
C32B C31B O2 C34B 19.8(13)
C32B C31B O2 La1 166.9(8)
C2 N2 La1 O2 179.6(3)
C5 N2 La1 O2 0.1(4)
C2 N2 La1 O1 6.1(4)
C5 N2 La1 O1 -173.4(3)
C2 N2 La1 B2 93.2(3)
C5 N2 La1 B2 -86.3(3)
C2 N2 La1 B1 -89.3(3)
C5 N2 La1 B1 91.2(3)
C2 N2 La1 N1 -1.3(3)
C5 N2 La1 N1 179.2(3)
C2 N2 La1 N3 -177.6(3)
C5 N2 La1 N3 3.0(3)
C34A O2 La1 N2 -56.5(7)
C31A O2 La1 N2 96.2(7)
C34B O2 La1 N2 -84.7(7)
C31B O2 La1 N2 134.9(6)
C34A O2 La1 O1 119.2(7)
C31A O2 La1 O1 -88.2(7)
C34B O2 La1 O1 90.9(7)
C31B O2 La1 O1 -49.4(6)
C34A O2 La1 B2 33.8(7)
C31A O2 La1 B2 -173.6(7)
C34B O2 La1 B2 5.5(7)
C31B O2 La1 B2 -134.8(7)
C34A O2 La1 B1 -151.4(7)
C31A O2 La1 B1 1.2(7)
C34B O2 La1 B1 -179.7(7)
C31B O2 La1 B1 40.0(7)
C34A O2 La1 N1 125.9(7)
C31A O2 La1 N1 -81.5(8)
C34B O2 La1 N1 97.7(7)
C31B O2 La1 N1 -42.7(8)
C34A O2 La1 N3 -59.0(7)
C31A O2 La1 N3 93.6(7)
C34B O2 La1 N3 -87.3(7)
C31B O2 La1 N3 132.3(7)
C38B O1 La1 N2 -138.6(7)
C35B O1 La1 N2 82.4(8)
C35A O1 La1 N2 55.9(6)
C38A O1 La1 N2 -104.1(7)
C38B O1 La1 O2 45.7(7)
C35B O1 La1 O2 -93.3(8)
C35A O1 La1 O2 -119.7(6)
C38A O1 La1 O2 80.2(7)
C38B O1 La1 B2 130.6(7)
C35B O1 La1 B2 -8.4(8)
C35A O1 La1 B2 -34.9(6)
C38A O1 La1 B2 165.1(7)
C38B O1 La1 B1 -40.5(7)
C35B O1 La1 B1 -179.5(8)
C35A O1 La1 B1 154.0(6)
C38A O1 La1 B1 -6.0(7)
C38B O1 La1 N1 -132.0(7)
C35B O1 La1 N1 89.1(8)
C35A O1 La1 N1 62.6(6)
C38A O1 La1 N1 -97.5(7)
C38B O1 La1 N3 50.8(8)
C35B O1 La1 N3 -88.2(9)
C35A O1 La1 N3 -114.7(6)
C38A O1 La1 N3 85.3(7)
C1 N1 La1 N2 2.0(2)
C7 N1 La1 N2 172.0(3)
C1 N1 La1 O2 -179.8(3)
C7 N1 La1 O2 -9.8(5)
C1 N1 La1 O1 -172.9(3)
C7 N1 La1 O1 -3.0(3)
C1 N1 La1 B2 -89.7(3)
C7 N1 La1 B2 80.3(3)
C1 N1 La1 B1 98.4(3)
C7 N1 La1 B1 -91.6(3)
C1 N1 La1 N3 5.9(3)
C7 N1 La1 N3 175.9(3)
C6 N3 La1 N2 -2.8(2)
C13 N3 La1 N2 -176.7(4)
C6 N3 La1 O2 175.2(3)
C13 N3 La1 O2 1.3(3)
C6 N3 La1 O1 170.0(3)
C13 N3 La1 O1 -3.8(5)
C6 N3 La1 B2 91.4(3)
C13 N3 La1 B2 -82.5(4)
C6 N3 La1 B1 -99.1(3)
C13 N3 La1 B1 87.0(4)
C6 N3 La1 N1 -6.7(3)
C13 N3 La1 N1 179.4(3)
